data_7060537
loop_
_publ_author_name
'Mutlu Balc\?i, Ceylan'
'T\"umay, S\"ureyya O\(guz'
'Be\,sli, Serap'

_publ_section_title
;
 ESIPT on/off switching and crystallization-enhanced emission properties
 of new design phenol-pyrazole modified cyclotriphosphazenes
;
_journal_issue 19
_journal_name_full 'New Journal of Chemistry'
_journal_page_first 8492
_journal_page_last 8505
_journal_paper_doi 10.1039/D1NJ00894C
_journal_volume 45
_journal_year 2021
_chemical_formula_moiety 'C42 H30 N7 O6 P3'
_chemical_formula_sum 'C42 H30 N7 O6 P3'
_chemical_formula_weight 821.64
_space_group_crystal_system monoclinic
_space_group_IT_number 14
_space_group_name_Hall '-P 2ybc'
_space_group_name_H-M_alt 'P 1 21/c 1'
_atom_sites_solution_hydrogens geom
_atom_sites_solution_primary dual
_audit_creation_date 2020-12-30
_audit_creation_method
;
Olex2 1.3
(compiled 2020.11.12 svn.r5f609507 for OlexSys, GUI svn.r6226)
;
_audit_update_record
;
2021-02-13 deposited with the CCDC.	2021-04-06 downloaded from the CCDC.
;
_cell_angle_alpha 90
_cell_angle_beta 94.634(9)
_cell_angle_gamma 90
_cell_formula_units_Z 4
_cell_length_a 16.884(9)
_cell_length_b 11.505(6)
_cell_length_c 19.587(10)
_cell_measurement_reflns_used 6144
_cell_measurement_temperature 296.0
_cell_measurement_theta_max 21.29
_cell_measurement_theta_min 2.33
_cell_volume 3792(3)
_computing_cell_refinement 'SAINT V8.40A (Bruker, 2019)'
_computing_data_reduction 'SAINT V8.40A (Bruker, 2019)'
_computing_molecular_graphics 'Olex2 1.3 (Dolomanov et al., 2009)'
_computing_publication_material 'Olex2 1.3 (Dolomanov et al., 2009)'
_computing_structure_refinement 'XL  (Sheldrick, 2008)'
_computing_structure_solution 'SHELXT 2014/5 (Sheldrick, 2014)'
_diffrn_ambient_temperature 296.0
_diffrn_measured_fraction_theta_full 0.999
_diffrn_measured_fraction_theta_max 0.999
_diffrn_measurement_device_type 'Bruker APEX-II CCD'
_diffrn_measurement_method '\f and \w scans'
_diffrn_radiation_type MoK\a
_diffrn_radiation_wavelength 0.71073
_diffrn_reflns_av_R_equivalents 0.1761
_diffrn_reflns_av_unetI/netI 0.0918
_diffrn_reflns_Laue_measured_fraction_full 0.999
_diffrn_reflns_Laue_measured_fraction_max 0.999
_diffrn_reflns_limit_h_max 20
_diffrn_reflns_limit_h_min -20
_diffrn_reflns_limit_k_max 13
_diffrn_reflns_limit_k_min -13
_diffrn_reflns_limit_l_max 23
_diffrn_reflns_limit_l_min -23
_diffrn_reflns_number 45802
_diffrn_reflns_point_group_measured_fraction_full 0.999
_diffrn_reflns_point_group_measured_fraction_max 0.999
_diffrn_reflns_theta_full 24.998
_diffrn_reflns_theta_max 24.998
_diffrn_reflns_theta_min 1.210
_diffrn_source_current 1.0
_diffrn_source_power 0.05
_diffrn_source_voltage 50.0
_diffrn_standards_number 0
_exptl_absorpt_coefficient_mu 0.218
_exptl_absorpt_correction_T_max 0.7452
_exptl_absorpt_correction_T_min 0.6231
_exptl_absorpt_correction_type none
_exptl_absorpt_process_details
;
SADABS-2016/2 (Bruker,2016/2) was used for absorption correction.
wR2(int) was 0.1023 before and 0.0562 after correction.
The Ratio of minimum to maximum transmission is 0.8362.
The \l/2 correction factor is Not present.
;
_exptl_crystal_colour colourless
_exptl_crystal_colour_primary colourless
_exptl_crystal_density_diffrn 1.439
_exptl_crystal_description plate
_exptl_crystal_F_000 1696
_exptl_crystal_size_max 0.193
_exptl_crystal_size_mid 0.099
_exptl_crystal_size_min 0.089
_refine_diff_density_max 0.240
_refine_diff_density_min -0.387
_refine_diff_density_rms 0.056
_refine_ls_extinction_method none
_refine_ls_goodness_of_fit_ref 0.947
_refine_ls_hydrogen_treatment constr
_refine_ls_matrix_type full
_refine_ls_number_parameters 525
_refine_ls_number_reflns 6665
_refine_ls_number_restraints 0
_refine_ls_restrained_S_all 0.947
_refine_ls_R_factor_all 0.0862
_refine_ls_R_factor_gt 0.0454
_refine_ls_shift/su_max 0.001
_refine_ls_shift/su_mean 0.000
_refine_ls_structure_factor_coef Fsqd
_refine_ls_weighting_details 'w=1/[\s^2^(Fo^2^)+(0.0435P)^2^] where P=(Fo^2^+2Fc^2^)/3'
_refine_ls_weighting_scheme calc
_refine_ls_wR_factor_gt 0.0997
_refine_ls_wR_factor_ref 0.1141
_reflns_Friedel_coverage 0.000
_reflns_number_gt 4127
_reflns_number_total 6665
_reflns_threshold_expression 'I > 2\s(I)'
_cod_data_source_file d1nj00894c2.cif
_cod_data_source_block 20gtu133_319_cd_02_1t_0m
_cod_depositor_comments 'Adding full bibliography for 7060537--7060538.cif.'
_cod_database_code 7060537
_shelx_shelxl_version_number 2017/1
_shelx_space_group_comment
;
The symmetry employed for this shelxl refinement is uniquely defined
by the following loop, which should always be used as a source of
symmetry information in preference to the above space-group names.
They are only intended as comments.
;
_shelx_estimated_absorpt_t_max 0.981
_shelx_estimated_absorpt_t_min 0.959
_olex2_refinement_description
;
1. Fixed Uiso
 At 1.2 times of:
  All C(H) groups
 At 1.5 times of:
  All O(H) groups
2.a Aromatic/amide H refined with riding coordinates:
 C1(H1A), C2(H2A), C5(H5), C6(H6), C7(H7), C8(H8), C10(H10), C11(H11),
 C14(H14), C15(H15), C16(H16), C17(H17), C20(H20), C21(H21), C22(H22), C23(H23),
  C26(H26), C27(H27), C28(H28), C29(H29), C32(H32), C33(H33), C34(H34),
 C35(H35), C38(H38), C39(H39), C40(H40), C41(H41)
2.b Idealised tetrahedral OH refined as rotating group:
 O1(H1), O2(H2)
;
_olex2_submission_special_instructions 'No special instructions were received'

loop_
_space_group_symop_operation_xyz
'x, y, z'
'-x, y+1/2, -z+1/2'
'-x, -y, -z'
'x, -y-1/2, z-1/2'

loop_
_atom_site_label
_atom_site_type_symbol
_atom_site_fract_x
_atom_site_fract_y
_atom_site_fract_z
_atom_site_U_iso_or_equiv
_atom_site_adp_type
_atom_site_occupancy
_atom_site_site_symmetry_order
_atom_site_calc_flag
_atom_site_refinement_flags_posn
_atom_site_refinement_flags_adp
_atom_site_refinement_flags_occupancy
_atom_site_disorder_assembly
_atom_site_disorder_group
P1 P 0.35835(4) 0.37909(6) 0.72472(4) 0.0368(2) Uani 1 1 d . . . . .
P2 P 0.24347(4) 0.54400(6) 0.70307(4) 0.0371(2) Uani 1 1 d . . . . .
P3 P 0.20528(4) 0.32335(6) 0.74387(4) 0.03462(19) Uani 1 1 d . . . . .
O1 O 0.48052(15) 0.0915(2) 0.87425(13) 0.0777(7) Uani 1 1 d . . . . .
H1 H 0.460289 0.141518 0.848578 0.117 Uiso 1 1 calc R U . . .
O2 O 0.21351(12) 0.1432(2) 0.55976(10) 0.0617(6) Uani 1 1 d . . . . .
H2 H 0.238345 0.189101 0.585373 0.093 Uiso 1 1 calc R U . . .
O3 O 0.23029(11) 0.64392(14) 0.75616(8) 0.0407(5) Uani 1 1 d . . . . .
O4 O 0.22354(11) 0.60439(15) 0.63183(8) 0.0434(5) Uani 1 1 d . . . . .
O5 O 0.16069(10) 0.30234(15) 0.81043(8) 0.0415(5) Uani 1 1 d . . . . .
O6 O 0.17117(9) 0.22461(14) 0.69346(8) 0.0343(4) Uani 1 1 d . . . . .
N1 N 0.33361(13) 0.50593(18) 0.70434(11) 0.0416(6) Uani 1 1 d . . . . .
N2 N 0.18080(13) 0.44774(18) 0.71756(11) 0.0418(6) Uani 1 1 d . . . . .
N3 N 0.29728(12) 0.29673(17) 0.75594(10) 0.0360(5) Uani 1 1 d . . . . .
N4 N 0.44185(13) 0.38923(19) 0.77665(11) 0.0411(6) Uani 1 1 d . . . . .
N5 N 0.46949(13) 0.2925(2) 0.81238(12) 0.0453(6) Uani 1 1 d . . . . .
N6 N 0.39447(12) 0.30632(19) 0.65817(11) 0.0383(5) Uani 1 1 d . . . . .
N7 N 0.34131(13) 0.24482(19) 0.61652(11) 0.0435(6) Uani 1 1 d . . . . .
C1 C 0.48881(17) 0.4832(3) 0.79354(15) 0.0479(8) Uani 1 1 d . . . . .
H1A H 0.482607 0.557926 0.775812 0.057 Uiso 1 1 calc R U . . .
C2 C 0.54558(18) 0.4471(3) 0.84058(16) 0.0535(8) Uani 1 1 d . . . . .
H2A H 0.586367 0.492006 0.861629 0.064 Uiso 1 1 calc R U . . .
C3 C 0.53166(16) 0.3281(3) 0.85206(14) 0.0430(7) Uani 1 1 d . . . . .
C4 C 0.57229(17) 0.2485(3) 0.90164(14) 0.0470(8) Uani 1 1 d . . . . .
C5 C 0.63801(19) 0.2857(3) 0.94292(16) 0.0636(9) Uani 1 1 d . . . . .
H5 H 0.658149 0.359903 0.936980 0.076 Uiso 1 1 calc R U . . .
C6 C 0.6736(2) 0.2145(4) 0.99234(18) 0.0785(12) Uani 1 1 d . . . . .
H6 H 0.717913 0.240402 1.019421 0.094 Uiso 1 1 calc R U . . .
C7 C 0.6447(2) 0.1066(4) 1.00189(18) 0.0813(12) Uani 1 1 d . . . . .
H7 H 0.668383 0.059737 1.036429 0.098 Uiso 1 1 calc R U . . .
C8 C 0.5812(2) 0.0657(3) 0.96156(18) 0.0726(10) Uani 1 1 d . . . . .
H8 H 0.562881 -0.009594 0.967562 0.087 Uiso 1 1 calc R U . . .
C9 C 0.54394(19) 0.1368(3) 0.91148(15) 0.0556(8) Uani 1 1 d . . . . .
C10 C 0.46683(17) 0.3030(3) 0.63430(16) 0.0516(8) Uani 1 1 d . . . . .
H10 H 0.512407 0.339134 0.653904 0.062 Uiso 1 1 calc R U . . .
C11 C 0.46160(18) 0.2376(2) 0.57658(15) 0.0508(8) Uani 1 1 d . . . . .
H11 H 0.502362 0.219893 0.549087 0.061 Uiso 1 1 calc R U . . .
C12 C 0.38197(16) 0.2020(2) 0.56684(13) 0.0391(7) Uani 1 1 d . . . . .
C13 C 0.34271(17) 0.1255(2) 0.51520(13) 0.0410(7) Uani 1 1 d . . . . .
C14 C 0.3861(2) 0.0745(3) 0.46587(15) 0.0562(8) Uani 1 1 d . . . . .
H14 H 0.440049 0.090250 0.465616 0.067 Uiso 1 1 calc R U . . .
C15 C 0.3500(2) 0.0006(3) 0.41715(15) 0.0671(10) Uani 1 1 d . . . . .
H15 H 0.379743 -0.032471 0.384195 0.080 Uiso 1 1 calc R U . . .
C16 C 0.2713(2) -0.0240(3) 0.41729(16) 0.0647(9) Uani 1 1 d . . . . .
H16 H 0.247211 -0.073522 0.384308 0.078 Uiso 1 1 calc R U . . .
C17 C 0.2274(2) 0.0241(3) 0.46593(15) 0.0610(9) Uani 1 1 d . . . . .
H17 H 0.173606 0.006493 0.466082 0.073 Uiso 1 1 calc R U . . .
C18 C 0.26249(17) 0.0985(3) 0.51470(13) 0.0445(7) Uani 1 1 d . . . . .
C19 C 0.25235(17) 0.7600(2) 0.74781(13) 0.0387(7) Uani 1 1 d . . . . .
C20 C 0.30712(17) 0.8068(3) 0.79547(15) 0.0485(7) Uani 1 1 d . . . . .
H20 H 0.332450 0.759659 0.829096 0.058 Uiso 1 1 calc R U . . .
C21 C 0.32451(19) 0.9226(3) 0.79356(18) 0.0592(9) Uani 1 1 d . . . . .
H21 H 0.361295 0.954611 0.826169 0.071 Uiso 1 1 calc R U . . .
C22 C 0.2879(2) 0.9913(3) 0.7438(2) 0.0626(9) Uani 1 1 d . . . . .
H22 H 0.299862 1.070148 0.742212 0.075 Uiso 1 1 calc R U . . .
C23 C 0.23356(19) 0.9440(3) 0.69632(17) 0.0554(8) Uani 1 1 d . . . . .
H23 H 0.209714 0.991666 0.662270 0.067 Uiso 1 1 calc R U . . .
C24 C 0.21249(16) 0.8268(2) 0.69695(14) 0.0410(7) Uani 1 1 d . . . . .
C25 C 0.14928(17) 0.7784(2) 0.64923(14) 0.0442(7) Uani 1 1 d . . . . .
C26 C 0.0799(2) 0.8415(3) 0.63206(17) 0.0639(9) Uani 1 1 d . . . . .
H26 H 0.074846 0.915638 0.650084 0.077 Uiso 1 1 calc R U . . .
C27 C 0.0193(2) 0.7972(4) 0.5895(2) 0.0783(11) Uani 1 1 d . . . . .
H27 H -0.026374 0.840995 0.578886 0.094 Uiso 1 1 calc R U . . .
C28 C 0.0257(2) 0.6882(4) 0.56239(17) 0.0764(11) Uani 1 1 d . . . . .
H28 H -0.015609 0.658027 0.533446 0.092 Uiso 1 1 calc R U . . .
C29 C 0.0931(2) 0.6231(3) 0.57781(15) 0.0609(9) Uani 1 1 d . . . . .
H29 H 0.097690 0.548770 0.559900 0.073 Uiso 1 1 calc R U . . .
C30 C 0.15342(18) 0.6702(3) 0.62019(13) 0.0435(7) Uani 1 1 d . . . . .
C31 C 0.15542(16) 0.1898(2) 0.83793(13) 0.0403(7) Uani 1 1 d . . . . .
C32 C 0.19687(18) 0.1691(3) 0.90043(15) 0.0578(9) Uani 1 1 d . . . . .
H32 H 0.230511 0.225526 0.920713 0.069 Uiso 1 1 calc R U . . .
C33 C 0.1877(2) 0.0639(4) 0.93229(18) 0.0764(11) Uani 1 1 d . . . . .
H33 H 0.213820 0.049295 0.975047 0.092 Uiso 1 1 calc R U . . .
C34 C 0.1401(3) -0.0183(3) 0.9008(2) 0.0814(12) Uani 1 1 d . . . . .
H34 H 0.135178 -0.090240 0.921697 0.098 Uiso 1 1 calc R U . . .
C35 C 0.0993(2) 0.0026(3) 0.83872(18) 0.0671(10) Uani 1 1 d . . . . .
H35 H 0.067240 -0.055413 0.818238 0.081 Uiso 1 1 calc R U . . .
C36 C 0.10503(17) 0.1095(2) 0.80560(14) 0.0441(7) Uani 1 1 d . . . . .
C37 C 0.05906(17) 0.1341(2) 0.74019(14) 0.0440(7) Uani 1 1 d . . . . .
C38 C -0.01870(19) 0.0961(3) 0.72832(17) 0.0681(10) Uani 1 1 d . . . . .
H38 H -0.042378 0.056907 0.762856 0.082 Uiso 1 1 calc R U . . .
C39 C -0.0612(2) 0.1149(4) 0.66737(19) 0.0866(13) Uani 1 1 d . . . . .
H39 H -0.113200 0.088049 0.660658 0.104 Uiso 1 1 calc R U . . .
C40 C -0.0278(2) 0.1731(4) 0.61569(18) 0.0761(11) Uani 1 1 d . . . . .
H40 H -0.057137 0.185553 0.574074 0.091 Uiso 1 1 calc R U . . .
C41 C 0.04895(18) 0.2131(3) 0.62545(15) 0.0545(8) Uani 1 1 d . . . . .
H41 H 0.072096 0.252936 0.590860 0.065 Uiso 1 1 calc R U . . .
C42 C 0.09060(15) 0.1929(2) 0.68711(14) 0.0373(6) Uani 1 1 d . . . . .

loop_
_atom_site_aniso_label
_atom_site_aniso_U_11
_atom_site_aniso_U_22
_atom_site_aniso_U_33
_atom_site_aniso_U_23
_atom_site_aniso_U_13
_atom_site_aniso_U_12
P1 0.0348(4) 0.0272(4) 0.0486(4) -0.0032(3) 0.0050(3) -0.0022(3)
P2 0.0438(4) 0.0237(4) 0.0446(4) 0.0013(3) 0.0078(3) 0.0011(3)
P3 0.0358(4) 0.0253(4) 0.0434(4) -0.0025(3) 0.0073(3) -0.0023(3)
O1 0.0820(18) 0.0538(15) 0.0920(18) 0.0078(13) -0.0254(14) -0.0112(14)
O2 0.0453(13) 0.0799(18) 0.0601(14) -0.0275(12) 0.0054(11) -0.0020(11)
O3 0.0588(13) 0.0259(10) 0.0384(10) 0.0022(8) 0.0099(9) 0.0008(9)
O4 0.0569(13) 0.0373(11) 0.0367(10) 0.0015(9) 0.0075(9) 0.0072(10)
O5 0.0489(12) 0.0356(11) 0.0418(11) -0.0055(9) 0.0155(9) -0.0057(9)
O6 0.0329(10) 0.0311(10) 0.0399(10) -0.0044(8) 0.0088(8) -0.0077(8)
N1 0.0404(14) 0.0266(13) 0.0595(15) 0.0023(11) 0.0139(11) -0.0039(10)
N2 0.0353(13) 0.0288(13) 0.0619(15) 0.0022(11) 0.0076(11) 0.0032(10)
N3 0.0360(13) 0.0246(12) 0.0476(13) -0.0027(10) 0.0048(10) -0.0011(10)
N4 0.0364(13) 0.0334(14) 0.0528(14) -0.0057(11) -0.0009(11) -0.0056(11)
N5 0.0405(14) 0.0383(15) 0.0558(15) -0.0033(12) -0.0049(12) -0.0027(12)
N6 0.0322(13) 0.0378(14) 0.0456(13) -0.0086(11) 0.0063(11) -0.0022(11)
N7 0.0404(14) 0.0443(15) 0.0457(14) -0.0063(12) 0.0033(12) -0.0010(11)
C1 0.0463(19) 0.0383(18) 0.0597(19) -0.0086(15) 0.0087(16) -0.0126(15)
C2 0.0446(19) 0.052(2) 0.063(2) -0.0195(16) 0.0023(16) -0.0179(16)
C3 0.0378(17) 0.048(2) 0.0432(17) -0.0190(15) 0.0042(14) -0.0045(14)
C4 0.0420(18) 0.058(2) 0.0404(17) -0.0163(16) 0.0013(14) 0.0079(16)
C5 0.051(2) 0.073(2) 0.065(2) -0.0215(19) -0.0057(18) 0.0029(18)
C6 0.066(3) 0.102(4) 0.063(2) -0.022(2) -0.022(2) 0.020(2)
C7 0.083(3) 0.102(4) 0.056(2) -0.011(2) -0.009(2) 0.038(3)
C8 0.082(3) 0.068(3) 0.066(2) 0.000(2) -0.002(2) 0.019(2)
C9 0.055(2) 0.057(2) 0.0533(19) -0.0133(17) -0.0047(16) 0.0051(17)
C10 0.0392(18) 0.0466(19) 0.071(2) -0.0072(17) 0.0127(16) -0.0076(14)
C11 0.0477(19) 0.0477(19) 0.060(2) -0.0080(16) 0.0202(15) -0.0050(15)
C12 0.0419(17) 0.0345(16) 0.0419(16) 0.0041(13) 0.0091(14) 0.0051(13)
C13 0.0515(19) 0.0409(17) 0.0311(15) 0.0022(13) 0.0061(13) 0.0004(14)
C14 0.064(2) 0.059(2) 0.0475(18) -0.0037(17) 0.0170(16) -0.0065(17)
C15 0.084(3) 0.079(3) 0.0402(19) -0.0142(17) 0.0189(18) 0.003(2)
C16 0.076(3) 0.074(3) 0.0431(19) -0.0175(17) -0.0056(18) 0.003(2)
C17 0.053(2) 0.074(2) 0.054(2) -0.0161(18) -0.0064(17) 0.0020(18)
C18 0.0494(19) 0.0500(19) 0.0337(15) -0.0047(14) 0.0009(14) 0.0053(15)
C19 0.0496(18) 0.0240(15) 0.0437(16) -0.0006(13) 0.0111(14) 0.0005(13)
C20 0.0498(19) 0.0381(18) 0.0579(19) -0.0038(15) 0.0054(16) 0.0018(15)
C21 0.052(2) 0.042(2) 0.084(2) -0.0137(18) 0.0070(18) -0.0055(16)
C22 0.056(2) 0.0269(18) 0.107(3) -0.0088(19) 0.021(2) -0.0032(16)
C23 0.059(2) 0.0328(19) 0.077(2) 0.0122(16) 0.0174(18) 0.0080(16)
C24 0.0450(17) 0.0276(16) 0.0520(17) 0.0037(14) 0.0141(14) 0.0042(13)
C25 0.0507(19) 0.0367(18) 0.0461(17) 0.0107(14) 0.0094(15) 0.0070(14)
C26 0.064(2) 0.058(2) 0.070(2) 0.0085(18) 0.0015(19) 0.0168(18)
C27 0.062(3) 0.087(3) 0.084(3) 0.020(2) -0.005(2) 0.017(2)
C28 0.067(3) 0.100(3) 0.059(2) 0.017(2) -0.0142(19) -0.009(2)
C29 0.076(3) 0.062(2) 0.0439(18) 0.0032(16) 0.0001(18) -0.004(2)
C30 0.0520(19) 0.0430(19) 0.0360(16) 0.0101(14) 0.0081(14) 0.0021(15)
C31 0.0439(17) 0.0360(17) 0.0423(17) 0.0027(14) 0.0114(14) 0.0012(14)
C32 0.057(2) 0.065(2) 0.0508(19) -0.0033(17) 0.0013(16) 0.0011(17)
C33 0.093(3) 0.081(3) 0.056(2) 0.020(2) 0.010(2) 0.019(2)
C34 0.114(3) 0.064(3) 0.069(3) 0.029(2) 0.026(2) 0.009(2)
C35 0.088(3) 0.049(2) 0.067(2) 0.0037(18) 0.026(2) -0.0180(19)
C36 0.0509(18) 0.0366(18) 0.0468(17) 0.0004(14) 0.0162(15) -0.0061(14)
C37 0.0437(18) 0.0422(18) 0.0477(18) -0.0056(14) 0.0133(14) -0.0120(14)
C38 0.051(2) 0.089(3) 0.066(2) -0.012(2) 0.0165(18) -0.0276(19)
C39 0.038(2) 0.153(4) 0.069(2) -0.026(3) 0.0089(19) -0.027(2)
C40 0.045(2) 0.127(4) 0.055(2) -0.012(2) -0.0062(17) 0.001(2)
C41 0.0440(19) 0.071(2) 0.0485(19) 0.0008(16) 0.0032(15) 0.0013(16)
C42 0.0316(16) 0.0349(16) 0.0458(17) -0.0080(13) 0.0060(13) -0.0026(12)

loop_
_atom_type_symbol
_atom_type_description
_atom_type_scat_dispersion_real
_atom_type_scat_dispersion_imag
_atom_type_scat_source
C C 0.0033 0.0016 'International Tables Vol C Tables 4.2.6.8 and 6.1.1.4'
H H 0.0000 0.0000 'International Tables Vol C Tables 4.2.6.8 and 6.1.1.4'
N N 0.0061 0.0033 'International Tables Vol C Tables 4.2.6.8 and 6.1.1.4'
O O 0.0106 0.0060 'International Tables Vol C Tables 4.2.6.8 and 6.1.1.4'
P P 0.1023 0.0942 'International Tables Vol C Tables 4.2.6.8 and 6.1.1.4'

loop_
_exptl_crystal_face_index_h
_exptl_crystal_face_index_k
_exptl_crystal_face_index_l
_exptl_crystal_face_perp_dist
-1.00 0.00 -3.00 0.0440
1.00 -3.00 2.00 0.0950
0.00 1.00 0.00 0.0510
1.00 0.00 3.00 0.0210
0.00 1.00 -1.00 0.0500
1.00 3.00 -2.00 0.0460
2.00 3.00 -2.00 0.0460
3.00 1.00 -1.00 0.0420
3.00 -1.00 3.00 0.0500
-3.00 2.00 1.00 0.0530
3.00 0.00 -2.00 0.0230
-2.00 0.00 1.00 0.0470
-1.00 -3.00 0.00 0.0910

loop_
_geom_angle_atom_site_label_1
_geom_angle_atom_site_label_2
_geom_angle_atom_site_label_3
_geom_angle
_geom_angle_site_symmetry_1
_geom_angle_site_symmetry_3
_geom_angle_publ_flag
N1 P1 N3 119.74(12) . . ?
N1 P1 N4 106.55(12) . . ?
N1 P1 N6 111.64(12) . . ?
N3 P1 N4 110.77(12) . . ?
N3 P1 N6 106.87(12) . . ?
N4 P1 N6 99.39(11) . . ?
O3 P2 N1 112.21(11) . . ?
O4 P2 O3 103.40(10) . . ?
O4 P2 N1 105.85(11) . . ?
O4 P2 N2 111.88(12) . . ?
N2 P2 O3 105.15(11) . . ?
N2 P2 N1 117.54(12) . . ?
O5 P3 O6 103.41(10) . . ?
O5 P3 N3 112.06(11) . . ?
N2 P3 O5 106.36(11) . . ?
N2 P3 O6 112.19(11) . . ?
N2 P3 N3 117.14(11) . . ?
N3 P3 O6 104.93(10) . . ?
C9 O1 H1 109.5 . . ?
C18 O2 H2 109.5 . . ?
C19 O3 P2 124.42(16) . . ?
C30 O4 P2 119.90(16) . . ?
C31 O5 P3 120.45(16) . . ?
C42 O6 P3 122.86(15) . . ?
P1 N1 P2 120.00(13) . . ?
P3 N2 P2 122.65(14) . . ?
P1 N3 P3 119.70(14) . . ?
N5 N4 P1 119.14(17) . . ?
C1 N4 P1 130.3(2) . . ?
C1 N4 N5 110.5(2) . . ?
C3 N5 N4 105.6(2) . . ?
N7 N6 P1 117.04(17) . . ?
C10 N6 P1 132.2(2) . . ?
C10 N6 N7 110.5(2) . . ?
C12 N7 N6 106.1(2) . . ?
N4 C1 H1A 126.6 . . ?
C2 C1 N4 106.9(3) . . ?
C2 C1 H1A 126.6 . . ?
C1 C2 H2A 126.5 . . ?
C1 C2 C3 106.9(3) . . ?
C3 C2 H2A 126.5 . . ?
N5 C3 C2 110.0(3) . . ?
N5 C3 C4 120.3(3) . . ?
C2 C3 C4 129.6(3) . . ?
C5 C4 C3 120.3(3) . . ?
C5 C4 C9 118.2(3) . . ?
C9 C4 C3 121.5(3) . . ?
C4 C5 H5 119.6 . . ?
C6 C5 C4 120.9(4) . . ?
C6 C5 H5 119.6 . . ?
C5 C6 H6 119.9 . . ?
C7 C6 C5 120.2(4) . . ?
C7 C6 H6 119.9 . . ?
C6 C7 H7 119.6 . . ?
C6 C7 C8 120.9(4) . . ?
C8 C7 H7 119.6 . . ?
C7 C8 H8 120.1 . . ?
C7 C8 C9 119.7(4) . . ?
C9 C8 H8 120.1 . . ?
O1 C9 C4 123.3(3) . . ?
O1 C9 C8 116.6(3) . . ?
C8 C9 C4 120.1(3) . . ?
N6 C10 H10 126.1 . . ?
N6 C10 C11 107.8(3) . . ?
C11 C10 H10 126.1 . . ?
C10 C11 H11 127.1 . . ?
C10 C11 C12 105.8(2) . . ?
C12 C11 H11 127.1 . . ?
N7 C12 C11 109.8(2) . . ?
N7 C12 C13 119.9(2) . . ?
C11 C12 C13 130.3(3) . . ?
C14 C13 C12 120.1(3) . . ?
C14 C13 C18 118.0(3) . . ?
C18 C13 C12 121.9(2) . . ?
C13 C14 H14 119.6 . . ?
C15 C14 C13 120.9(3) . . ?
C15 C14 H14 119.6 . . ?
C14 C15 H15 119.9 . . ?
C16 C15 C14 120.2(3) . . ?
C16 C15 H15 119.9 . . ?
C15 C16 H16 119.9 . . ?
C15 C16 C17 120.1(3) . . ?
C17 C16 H16 119.9 . . ?
C16 C17 H17 119.8 . . ?
C16 C17 C18 120.3(3) . . ?
C18 C17 H17 119.8 . . ?
O2 C18 C13 123.7(3) . . ?
O2 C18 C17 115.7(3) . . ?
C17 C18 C13 120.5(3) . . ?
C20 C19 O3 117.8(2) . . ?
C20 C19 C24 122.3(3) . . ?
C24 C19 O3 119.6(2) . . ?
C19 C20 H20 120.0 . . ?
C21 C20 C19 119.9(3) . . ?
C21 C20 H20 120.0 . . ?
C20 C21 H21 120.0 . . ?
C22 C21 C20 119.9(3) . . ?
C22 C21 H21 120.0 . . ?
C21 C22 H22 120.1 . . ?
C21 C22 C23 119.7(3) . . ?
C23 C22 H22 120.1 . . ?
C22 C23 H23 118.7 . . ?
C22 C23 C24 122.5(3) . . ?
C24 C23 H23 118.7 . . ?
C19 C24 C23 115.6(3) . . ?
C19 C24 C25 122.1(2) . . ?
C23 C24 C25 122.2(3) . . ?
C26 C25 C24 120.6(3) . . ?
C30 C25 C24 123.2(3) . . ?
C30 C25 C26 116.2(3) . . ?
C25 C26 H26 119.1 . . ?
C27 C26 C25 121.8(3) . . ?
C27 C26 H26 119.1 . . ?
C26 C27 H27 120.0 . . ?
C26 C27 C28 119.9(3) . . ?
C28 C27 H27 120.0 . . ?
C27 C28 H28 119.9 . . ?
C27 C28 C29 120.3(3) . . ?
C29 C28 H28 119.9 . . ?
C28 C29 H29 120.7 . . ?
C30 C29 C28 118.6(3) . . ?
C30 C29 H29 120.7 . . ?
C25 C30 O4 119.4(3) . . ?
C29 C30 O4 117.3(3) . . ?
C29 C30 C25 123.3(3) . . ?
C32 C31 O5 117.0(3) . . ?
C36 C31 O5 119.8(2) . . ?
C36 C31 C32 122.9(3) . . ?
C31 C32 H32 120.5 . . ?
C33 C32 C31 119.0(3) . . ?
C33 C32 H32 120.5 . . ?
C32 C33 H33 120.3 . . ?
C34 C33 C32 119.4(3) . . ?
C34 C33 H33 120.3 . . ?
C33 C34 H34 119.4 . . ?
C33 C34 C35 121.2(3) . . ?
C35 C34 H34 119.4 . . ?
C34 C35 H35 119.4 . . ?
C34 C35 C36 121.2(3) . . ?
C36 C35 H35 119.4 . . ?
C31 C36 C35 116.1(3) . . ?
C31 C36 C37 122.4(2) . . ?
C35 C36 C37 121.5(3) . . ?
C38 C37 C36 120.8(3) . . ?
C42 C37 C36 122.8(3) . . ?
C42 C37 C38 116.4(3) . . ?
C37 C38 H38 119.2 . . ?
C39 C38 C37 121.6(3) . . ?
C39 C38 H38 119.2 . . ?
C38 C39 H39 119.8 . . ?
C38 C39 C40 120.4(3) . . ?
C40 C39 H39 119.8 . . ?
C39 C40 H40 120.0 . . ?
C39 C40 C41 120.0(3) . . ?
C41 C40 H40 120.0 . . ?
C40 C41 H41 120.7 . . ?
C42 C41 C40 118.6(3) . . ?
C42 C41 H41 120.7 . . ?
C37 C42 O6 119.3(2) . . ?
C41 C42 O6 117.4(2) . . ?
C41 C42 C37 123.0(3) . . ?

loop_
_geom_bond_atom_site_label_1
_geom_bond_atom_site_label_2
_geom_bond_distance
_geom_bond_site_symmetry_2
_geom_bond_publ_flag
P1 N1 1.561(2) . ?
P1 N3 1.561(2) . ?
P1 N4 1.675(2) . ?
P1 N6 1.703(2) . ?
P2 O3 1.5778(18) . ?
P2 O4 1.5708(19) . ?
P2 N1 1.582(2) . ?
P2 N2 1.573(2) . ?
P3 O5 1.5758(19) . ?
P3 O6 1.5828(18) . ?
P3 N2 1.565(2) . ?
P3 N3 1.582(2) . ?
O1 H1 0.8200 . ?
O1 C9 1.351(4) . ?
O2 H2 0.8200 . ?
O2 C18 1.358(3) . ?
O3 C19 1.400(3) . ?
O4 C30 1.408(3) . ?
O5 C31 1.408(3) . ?
O6 C42 1.404(3) . ?
N4 N5 1.376(3) . ?
N4 C1 1.366(3) . ?
N5 C3 1.320(3) . ?
N6 N7 1.361(3) . ?
N6 C10 1.344(3) . ?
N7 C12 1.330(3) . ?
C1 H1A 0.9300 . ?
C1 C2 1.341(4) . ?
C2 H2A 0.9300 . ?
C2 C3 1.410(4) . ?
C3 C4 1.464(4) . ?
C4 C5 1.387(4) . ?
C4 C9 1.390(4) . ?
C5 H5 0.9300 . ?
C5 C6 1.370(5) . ?
C6 H6 0.9300 . ?
C6 C7 1.353(5) . ?
C7 H7 0.9300 . ?
C7 C8 1.363(5) . ?
C8 H8 0.9300 . ?
C8 C9 1.389(4) . ?
C10 H10 0.9300 . ?
C10 C11 1.355(4) . ?
C11 H11 0.9300 . ?
C11 C12 1.404(4) . ?
C12 C13 1.459(4) . ?
C13 C14 1.389(4) . ?
C13 C18 1.389(4) . ?
C14 H14 0.9300 . ?
C14 C15 1.382(4) . ?
C15 H15 0.9300 . ?
C15 C16 1.359(5) . ?
C16 H16 0.9300 . ?
C16 C17 1.371(4) . ?
C17 H17 0.9300 . ?
C17 C18 1.380(4) . ?
C19 C20 1.370(4) . ?
C19 C24 1.388(4) . ?
C20 H20 0.9300 . ?
C20 C21 1.366(4) . ?
C21 H21 0.9300 . ?
C21 C22 1.364(4) . ?
C22 H22 0.9300 . ?
C22 C23 1.366(4) . ?
C23 H23 0.9300 . ?
C23 C24 1.394(4) . ?
C24 C25 1.470(4) . ?
C25 C26 1.395(4) . ?
C25 C30 1.373(4) . ?
C26 H26 0.9300 . ?
C26 C27 1.366(5) . ?
C27 H27 0.9300 . ?
C27 C28 1.370(5) . ?
C28 H28 0.9300 . ?
C28 C29 1.374(5) . ?
C29 H29 0.9300 . ?
C29 C30 1.372(4) . ?
C31 C32 1.381(4) . ?
C31 C36 1.375(4) . ?
C32 H32 0.9300 . ?
C32 C33 1.377(5) . ?
C33 H33 0.9300 . ?
C33 C34 1.356(5) . ?
C34 H34 0.9300 . ?
C34 C35 1.369(5) . ?
C35 H35 0.9300 . ?
C35 C36 1.398(4) . ?
C36 C37 1.471(4) . ?
C37 C38 1.385(4) . ?
C37 C42 1.383(4) . ?
C38 H38 0.9300 . ?
C38 C39 1.359(5) . ?
C39 H39 0.9300 . ?
C39 C40 1.373(5) . ?
C40 H40 0.9300 . ?
C40 C41 1.374(4) . ?
C41 H41 0.9300 . ?
C41 C42 1.367(4) . ?

loop_
_geom_torsion_atom_site_label_1
_geom_torsion_atom_site_label_2
_geom_torsion_atom_site_label_3
_geom_torsion_atom_site_label_4
_geom_torsion
_geom_torsion_site_symmetry_1
_geom_torsion_site_symmetry_2
_geom_torsion_site_symmetry_3
_geom_torsion_site_symmetry_4
_geom_torsion_publ_flag
P1 N4 N5 C3 -175.58(18) . . . . ?
P1 N4 C1 C2 175.9(2) . . . . ?
P1 N6 N7 C12 176.42(17) . . . . ?
P1 N6 C10 C11 -175.4(2) . . . . ?
P2 O3 C19 C20 -118.5(2) . . . . ?
P2 O3 C19 C24 68.5(3) . . . . ?
P2 O4 C30 C25 74.9(3) . . . . ?
P2 O4 C30 C29 -107.3(2) . . . . ?
P3 O5 C31 C32 112.0(2) . . . . ?
P3 O5 C31 C36 -73.6(3) . . . . ?
P3 O6 C42 C37 -70.8(3) . . . . ?
P3 O6 C42 C41 115.0(2) . . . . ?
O3 P2 O4 C30 -48.2(2) . . . . ?
O3 P2 N1 P1 117.69(15) . . . . ?
O3 P2 N2 P3 -115.94(16) . . . . ?
O3 C19 C20 C21 -173.3(2) . . . . ?
O3 C19 C24 C23 174.5(2) . . . . ?
O3 C19 C24 C25 -2.4(4) . . . . ?
O4 P2 O3 C19 -39.7(2) . . . . ?
O4 P2 N1 P1 -130.21(15) . . . . ?
O4 P2 N2 P3 132.49(15) . . . . ?
O5 P3 O6 C42 41.0(2) . . . . ?
O5 P3 N2 P2 126.31(15) . . . . ?
O5 P3 N3 P1 -138.83(13) . . . . ?
O5 C31 C32 C33 174.1(3) . . . . ?
O5 C31 C36 C35 -175.8(2) . . . . ?
O5 C31 C36 C37 3.8(4) . . . . ?
O6 P3 O5 C31 47.2(2) . . . . ?
O6 P3 N2 P2 -121.31(15) . . . . ?
O6 P3 N3 P1 109.64(15) . . . . ?
N1 P1 N3 P3 21.0(2) . . . . ?
N1 P1 N4 N5 168.43(18) . . . . ?
N1 P1 N4 C1 -8.1(3) . . . . ?
N1 P1 N6 N7 -91.1(2) . . . . ?
N1 P1 N6 C10 83.5(3) . . . . ?
N1 P2 O3 C19 73.9(2) . . . . ?
N1 P2 O4 C30 -166.4(2) . . . . ?
N1 P2 N2 P3 9.7(2) . . . . ?
N2 P2 O3 C19 -157.2(2) . . . . ?
N2 P2 O4 C30 64.4(2) . . . . ?
N2 P2 N1 P1 -4.4(2) . . . . ?
N2 P3 O5 C31 165.50(19) . . . . ?
N2 P3 O6 C42 -73.2(2) . . . . ?
N2 P3 N3 P1 -15.5(2) . . . . ?
N3 P1 N1 P2 -10.7(2) . . . . ?
N3 P1 N4 N5 36.6(2) . . . . ?
N3 P1 N4 C1 -139.9(2) . . . . ?
N3 P1 N6 N7 41.6(2) . . . . ?
N3 P1 N6 C10 -143.8(3) . . . . ?
N3 P3 O5 C31 -65.3(2) . . . . ?
N3 P3 O6 C42 158.60(19) . . . . ?
N3 P3 N2 P2 0.1(2) . . . . ?
N4 P1 N1 P2 -137.24(15) . . . . ?
N4 P1 N3 P3 145.56(14) . . . . ?
N4 P1 N6 N7 156.84(19) . . . . ?
N4 P1 N6 C10 -28.6(3) . . . . ?
N4 N5 C3 C2 -1.7(3) . . . . ?
N4 N5 C3 C4 175.1(2) . . . . ?
N4 C1 C2 C3 -0.2(3) . . . . ?
N5 N4 C1 C2 -0.8(3) . . . . ?
N5 C3 C4 C5 179.5(3) . . . . ?
N5 C3 C4 C9 -4.2(4) . . . . ?
N6 P1 N1 P2 115.24(16) . . . . ?
N6 P1 N3 P3 -107.14(15) . . . . ?
N6 P1 N4 N5 -75.5(2) . . . . ?
N6 P1 N4 C1 108.0(2) . . . . ?
N6 N7 C12 C11 -0.6(3) . . . . ?
N6 N7 C12 C13 176.5(2) . . . . ?
N6 C10 C11 C12 0.2(3) . . . . ?
N7 N6 C10 C11 -0.6(3) . . . . ?
N7 C12 C13 C14 -175.8(3) . . . . ?
N7 C12 C13 C18 2.3(4) . . . . ?
C1 N4 N5 C3 1.6(3) . . . . ?
C1 C2 C3 N5 1.2(3) . . . . ?
C1 C2 C3 C4 -175.2(3) . . . . ?
C2 C3 C4 C5 -4.5(4) . . . . ?
C2 C3 C4 C9 171.8(3) . . . . ?
C3 C4 C5 C6 176.0(3) . . . . ?
C3 C4 C9 O1 3.7(5) . . . . ?
C3 C4 C9 C8 -176.4(3) . . . . ?
C4 C5 C6 C7 -0.5(5) . . . . ?
C5 C4 C9 O1 -179.9(3) . . . . ?
C5 C4 C9 C8 0.0(4) . . . . ?
C5 C6 C7 C8 1.8(6) . . . . ?
C6 C7 C8 C9 -2.2(6) . . . . ?
C7 C8 C9 O1 -178.8(3) . . . . ?
C7 C8 C9 C4 1.3(5) . . . . ?
C9 C4 C5 C6 -0.4(4) . . . . ?
C10 N6 N7 C12 0.7(3) . . . . ?
C10 C11 C12 N7 0.2(3) . . . . ?
C10 C11 C12 C13 -176.5(3) . . . . ?
C11 C12 C13 C14 0.7(4) . . . . ?
C11 C12 C13 C18 178.7(3) . . . . ?
C12 C13 C14 C15 179.1(3) . . . . ?
C12 C13 C18 O2 2.4(4) . . . . ?
C12 C13 C18 C17 -178.8(3) . . . . ?
C13 C14 C15 C16 -0.5(5) . . . . ?
C14 C13 C18 O2 -179.5(3) . . . . ?
C14 C13 C18 C17 -0.7(4) . . . . ?
C14 C15 C16 C17 -0.3(5) . . . . ?
C15 C16 C17 C18 0.6(5) . . . . ?
C16 C17 C18 O2 178.8(3) . . . . ?
C16 C17 C18 C13 -0.1(5) . . . . ?
C18 C13 C14 C15 1.0(4) . . . . ?
C19 C20 C21 C22 -0.6(4) . . . . ?
C19 C24 C25 C26 137.7(3) . . . . ?
C19 C24 C25 C30 -41.1(4) . . . . ?
C20 C19 C24 C23 1.8(4) . . . . ?
C20 C19 C24 C25 -175.1(3) . . . . ?
C20 C21 C22 C23 0.4(5) . . . . ?
C21 C22 C23 C24 1.0(5) . . . . ?
C22 C23 C24 C19 -2.1(4) . . . . ?
C22 C23 C24 C25 174.8(3) . . . . ?
C23 C24 C25 C26 -39.0(4) . . . . ?
C23 C24 C25 C30 142.2(3) . . . . ?
C24 C19 C20 C21 -0.5(4) . . . . ?
C24 C25 C26 C27 -178.0(3) . . . . ?
C24 C25 C30 O4 -5.0(4) . . . . ?
C24 C25 C30 C29 177.3(3) . . . . ?
C25 C26 C27 C28 -0.1(5) . . . . ?
C26 C25 C30 O4 176.2(2) . . . . ?
C26 C25 C30 C29 -1.5(4) . . . . ?
C26 C27 C28 C29 -0.1(6) . . . . ?
C27 C28 C29 C30 -0.5(5) . . . . ?
C28 C29 C30 O4 -176.3(3) . . . . ?
C28 C29 C30 C25 1.4(5) . . . . ?
C30 C25 C26 C27 0.8(5) . . . . ?
C31 C32 C33 C34 2.0(5) . . . . ?
C31 C36 C37 C38 -140.3(3) . . . . ?
C31 C36 C37 C42 41.3(4) . . . . ?
C32 C31 C36 C35 -1.8(4) . . . . ?
C32 C31 C36 C37 177.8(3) . . . . ?
C32 C33 C34 C35 -1.9(6) . . . . ?
C33 C34 C35 C36 -0.1(6) . . . . ?
C34 C35 C36 C31 1.9(5) . . . . ?
C34 C35 C36 C37 -177.7(3) . . . . ?
C35 C36 C37 C38 39.3(4) . . . . ?
C35 C36 C37 C42 -139.1(3) . . . . ?
C36 C31 C32 C33 -0.1(5) . . . . ?
C36 C37 C38 C39 -177.9(3) . . . . ?
C36 C37 C42 O6 4.2(4) . . . . ?
C36 C37 C42 C41 178.0(3) . . . . ?
C37 C38 C39 C40 -0.4(6) . . . . ?
C38 C37 C42 O6 -174.3(3) . . . . ?
C38 C37 C42 C41 -0.5(4) . . . . ?
C38 C39 C40 C41 -0.1(6) . . . . ?
C39 C40 C41 C42 0.3(5) . . . . ?
C40 C41 C42 O6 174.0(3) . . . . ?
C40 C41 C42 C37 0.0(5) . . . . ?
C42 C37 C38 C39 0.7(5) . . . . ?
